data_7004422
loop_
_publ_author_name
'Tyan, Marina R.'
'Bokach, Nadezhda A.'
'Wang, Meng-Jiy'
'Haukka, Matti'
'Kuznetsov, Maxim L.'
'Kukushkin, Vadim Yu.'

_publ_section_title
;
 Facile cyanamide--ammonia coupling mediated by cis- and trans-[PtIIL2]
 centers and giving metal-bound guanidines
;
_journal_issue 38
_journal_name_full 'Dalton Transactions'
_journal_page_first 5178
_journal_page_last 5188
_journal_paper_doi 10.1039/b806862c
_journal_year 2008
_chemical_formula_moiety 'C6 H18 Cl2 N6 Pt'
_chemical_formula_sum 'C6 H18 Cl2 N6 Pt'
_chemical_formula_weight 440.25
_chemical_name_systematic
;
?
;
_space_group_IT_number 14
_symmetry_cell_setting monoclinic
_symmetry_space_group_name_Hall '-P 2ybc'
_symmetry_space_group_name_H-M 'P 1 21/c 1'
_atom_sites_solution_hydrogens mixed
_atom_sites_solution_primary direct
_atom_sites_solution_secondary difmap
_audit_creation_method SHELXL-97
_cell_angle_alpha 90.00
_cell_angle_beta 107.153(5)
_cell_angle_gamma 90.00
_cell_formula_units_Z 2
_cell_length_a 8.5921(2)
_cell_length_b 5.9196(2)
_cell_length_c 13.0020(2)
_cell_measurement_reflns_used 2911
_cell_measurement_temperature 120(2)
_cell_measurement_theta_max 28.70
_cell_measurement_theta_min 1.00
_cell_volume 631.89(3)
_computing_cell_refinement 'Denzo/Scalepack (Otwinowski & Minor, 1997)'
_computing_data_collection 'Collect (Bruker AXS BV, 1997-2004)'
_computing_data_reduction 'Denzo/Scalepack (Otwinowski & Minor, 1997)'
_computing_molecular_graphics 'Diamond v.3.1e (Brandenburg, 2007)'
_computing_publication_material 'SHELXL-97 (Sheldrick, 1997)'
_computing_structure_refinement 'SHELXL-97 (Sheldrick, 1997)'
_computing_structure_solution 'SHELXS-97 (Sheldrick, 1997)'
_diffrn_ambient_temperature 120(2)
_diffrn_detector_area_resol_mean 9
_diffrn_measured_fraction_theta_full 0.998
_diffrn_measured_fraction_theta_max 0.998
_diffrn_measurement_device '95mm CCD camera on \k-goniostat'
_diffrn_measurement_device_type 'Nonius KappaCCD'
_diffrn_measurement_method '\f scans and \w scans with \k offset'
_diffrn_radiation_monochromator 'horizontally mounted graphite crystal'
_diffrn_radiation_source 'fine-focus sealed tube'
_diffrn_radiation_type MoK\a
_diffrn_radiation_wavelength 0.71073
_diffrn_reflns_av_R_equivalents 0.0356
_diffrn_reflns_av_sigmaI/netI 0.0190
_diffrn_reflns_limit_h_max 11
_diffrn_reflns_limit_h_min -11
_diffrn_reflns_limit_k_max 7
_diffrn_reflns_limit_k_min -7
_diffrn_reflns_limit_l_max 17
_diffrn_reflns_limit_l_min -17
_diffrn_reflns_number 13106
_diffrn_reflns_theta_full 28.72
_diffrn_reflns_theta_max 28.72
_diffrn_reflns_theta_min 2.48
_exptl_absorpt_coefficient_mu 11.506
_exptl_absorpt_correction_T_max 0.0654
_exptl_absorpt_correction_T_min 0.0381
_exptl_absorpt_correction_type multi-scan
_exptl_absorpt_process_details 'SADABS v.2.10 (Sheldrick, 2003)'
_exptl_crystal_colour yellow
_exptl_crystal_density_diffrn 2.314
_exptl_crystal_density_method 'not measured'
_exptl_crystal_description block
_exptl_crystal_F_000 416
_exptl_crystal_size_max 0.30
_exptl_crystal_size_mid 0.30
_exptl_crystal_size_min 0.24
_refine_diff_density_max 0.609
_refine_diff_density_min -1.393
_refine_diff_density_rms 0.148
_refine_ls_extinction_method none
_refine_ls_goodness_of_fit_ref 1.107
_refine_ls_hydrogen_treatment constr
_refine_ls_matrix_type full
_refine_ls_number_parameters 72
_refine_ls_number_reflns 1629
_refine_ls_number_restraints 0
_refine_ls_restrained_S_all 1.107
_refine_ls_R_factor_all 0.0231
_refine_ls_R_factor_gt 0.0172
_refine_ls_shift/su_max 0.001
_refine_ls_shift/su_mean 0.000
_refine_ls_structure_factor_coef Fsqd
_refine_ls_weighting_details 'calc w=1/[\s^2^(Fo^2^)+(0.0169P)^2^+0.9780P] where P=(Fo^2^+2Fc^2^)/3'
_refine_ls_weighting_scheme calc
_refine_ls_wR_factor_gt 0.0380
_refine_ls_wR_factor_ref 0.0401
_reflns_number_gt 1360
_reflns_number_total 1629
_reflns_threshold_expression >2sigma(I)
_cod_data_source_file b806862c.txt
_cod_data_source_block trans_1
_cod_original_sg_symbol_H-M 'P 21/c'
_cod_database_code 7004422

loop_
_symmetry_equiv_pos_as_xyz
'x, y, z'
'-x, y+1/2, -z+1/2'
'-x, -y, -z'
'x, -y-1/2, z-1/2'

loop_
_atom_site_label
_atom_site_type_symbol
_atom_site_fract_x
_atom_site_fract_y
_atom_site_fract_z
_atom_site_U_iso_or_equiv
_atom_site_adp_type
_atom_site_occupancy
_atom_site_symmetry_multiplicity
_atom_site_calc_flag
_atom_site_refinement_flags
_atom_site_disorder_assembly
_atom_site_disorder_group
Pt1 Pt 1.0000 0.0000 1.0000 0.01099(6) Uani 1 2 d S . .
Cl1 Cl 1.20726(9) -0.25417(13) 1.01399(6) 0.02133(14) Uani 1 1 d . . .
N1 N 1.1455(3) 0.1911(4) 1.11853(18) 0.0145(5) Uani 1 1 d . . .
H1N H 1.2034 0.3312 1.1083 0.022 Uiso 1 1 d R . .
N2 N 1.1228(4) -0.0293(5) 1.2584(2) 0.0270(7) Uani 1 1 d . . .
H2N H 1.1711 -0.0996 1.3173 0.040 Uiso 1 1 d R . .
H2M H 1.0520 -0.1282 1.2119 0.040 Uiso 1 1 d R . .
N3 N 1.3019(3) 0.2725(4) 1.29465(18) 0.0197(5) Uani 1 1 d . . .
C1 C 1.1912(3) 0.1469(5) 1.2219(2) 0.0138(5) Uani 1 1 d . . .
C2 C 1.3923(5) 0.4500(6) 1.2595(3) 0.0300(8) Uani 1 1 d . . .
H2A H 1.4212 0.3988 1.1958 0.045 Uiso 1 1 calc R . .
H2B H 1.4918 0.4844 1.3175 0.045 Uiso 1 1 calc R . .
H2C H 1.3247 0.5860 1.2416 0.045 Uiso 1 1 calc R . .
C3 C 1.3417(4) 0.2297(6) 1.4093(2) 0.0237(7) Uani 1 1 d . . .
H3A H 1.2411 0.2132 1.4295 0.036 Uiso 1 1 calc R . .
H3B H 1.4051 0.3565 1.4490 0.036 Uiso 1 1 calc R . .
H3C H 1.4059 0.0906 1.4270 0.036 Uiso 1 1 calc R . .

loop_
_atom_site_aniso_label
_atom_site_aniso_U_11
_atom_site_aniso_U_22
_atom_site_aniso_U_33
_atom_site_aniso_U_23
_atom_site_aniso_U_13
_atom_site_aniso_U_12
Pt1 0.01262(8) 0.01198(8) 0.00704(8) -0.00040(5) 0.00085(5) -0.00072(6)
Cl1 0.0199(3) 0.0216(3) 0.0187(3) -0.0036(3) -0.0001(2) 0.0064(3)
N1 0.0147(12) 0.0150(11) 0.0121(10) -0.0020(9) 0.0012(9) -0.0030(9)
N2 0.0303(16) 0.0343(16) 0.0130(12) 0.0018(11) 0.0014(11) -0.0176(12)
N3 0.0227(13) 0.0202(12) 0.0120(11) -0.0003(10) -0.0014(10) -0.0058(11)
C1 0.0102(13) 0.0175(13) 0.0135(12) -0.0023(11) 0.0029(10) -0.0004(11)
C2 0.034(2) 0.0263(16) 0.0221(16) 0.0044(14) -0.0035(15) -0.0124(15)
C3 0.0244(16) 0.0338(17) 0.0105(13) -0.0047(13) 0.0013(12) -0.0093(15)

loop_
_atom_type_symbol
_atom_type_description
_atom_type_scat_dispersion_real
_atom_type_scat_dispersion_imag
_atom_type_scat_source
C C 0.0033 0.0016 'International Tables Vol C Tables 4.2.6.8 and 6.1.1.4'
H H 0.0000 0.0000 'International Tables Vol C Tables 4.2.6.8 and 6.1.1.4'
N N 0.0061 0.0033 'International Tables Vol C Tables 4.2.6.8 and 6.1.1.4'
Cl Cl 0.1484 0.1585 'International Tables Vol C Tables 4.2.6.8 and 6.1.1.4'
Pt Pt -1.7033 8.3905 'International Tables Vol C Tables 4.2.6.8 and 6.1.1.4'

loop_
_geom_angle_atom_site_label_1
_geom_angle_atom_site_label_2
_geom_angle_atom_site_label_3
_geom_angle
_geom_angle_site_symmetry_1
_geom_angle_site_symmetry_3
_geom_angle_publ_flag
N1 Pt1 N1 180.0 3_757 . ?
N1 Pt1 Cl1 90.88(7) 3_757 3_757 ?
N1 Pt1 Cl1 89.12(7) . 3_757 yes
N1 Pt1 Cl1 89.12(7) 3_757 . ?
N1 Pt1 Cl1 90.88(7) . . yes
Cl1 Pt1 Cl1 180.0 3_757 . ?
C1 N1 Pt1 127.0(2) . . ?
C1 N1 H1N 107.0 . . ?
Pt1 N1 H1N 125.9 . . ?
C1 N2 H2N 122.6 . . ?
C1 N2 H2M 121.8 . . ?
H2N N2 H2M 109.0 . . ?
C1 N3 C3 121.9(3) . . ?
C1 N3 C2 120.5(2) . . ?
C3 N3 C2 117.5(3) . . ?
N1 C1 N3 123.0(3) . . yes
N1 C1 N2 119.0(3) . . yes
N3 C1 N2 117.9(3) . . ?
N3 C2 H2A 109.5 . . ?
N3 C2 H2B 109.5 . . ?
H2A C2 H2B 109.5 . . ?
N3 C2 H2C 109.5 . . ?
H2A C2 H2C 109.5 . . ?
H2B C2 H2C 109.5 . . ?
N3 C3 H3A 109.5 . . ?
N3 C3 H3B 109.5 . . ?
H3A C3 H3B 109.5 . . ?
N3 C3 H3C 109.5 . . ?
H3A C3 H3C 109.5 . . ?
H3B C3 H3C 109.5 . . ?

loop_
_geom_bond_atom_site_label_1
_geom_bond_atom_site_label_2
_geom_bond_distance
_geom_bond_site_symmetry_2
_geom_bond_publ_flag
Pt1 N1 2.020(2) 3_757 ?
Pt1 N1 2.020(2) . yes
Pt1 Cl1 2.2971(7) 3_757 ?
Pt1 Cl1 2.2972(7) . yes
N1 C1 1.310(3) . yes
N1 H1N 0.9960 . ?
N2 C1 1.351(4) . yes
N2 H2N 0.8619 . ?
N2 H2M 0.9282 . ?
N3 C1 1.350(4) . yes
N3 C3 1.451(3) . ?
N3 C2 1.458(4) . ?
C2 H2A 0.9800 . ?
C2 H2B 0.9800 . ?
C2 H2C 0.9800 . ?
C3 H3A 0.9800 . ?
C3 H3B 0.9800 . ?
C3 H3C 0.9800 . ?
